data_4325739
loop_
_publ_author_name
'Wen-Jian Chen'
'Da-Hai Yu'
'Xin Xiao'
'Yun-Qian Zhang'
'Qian-Jiang Zhu'
'Sai-Feng Xue'
'Zhu Tao'
'Gang Wei'

_publ_section_title
;
 Difference of Coordination between Alkali- and Alkaline-Earth-Metal Ions
 to a Symmetrical \a,\a',\d,\d'-Tetramethylcucurbit[6]uril
;
_journal_name_full 'Inorganic Chemistry'
_journal_page_first 6956
_journal_page_last 6964
_journal_paper_doi 10.1021/ic200109s
_journal_volume 50
_journal_year 2011
_chemical_formula_moiety 'C80 H104 N48 Na2 O32, 2Cl, 24(H2 O)'
_chemical_formula_sum 'C80 H152 Cl2 N48 Na2 O56'
_chemical_formula_weight 2799.38
_chemical_name_systematic
;
 ?
;
_space_group_IT_number 70
_symmetry_cell_setting orthorhombic
_symmetry_space_group_name_Hall '-F 2uv 2vw'
_symmetry_space_group_name_H-M 'F d d d :2'
_atom_sites_solution_hydrogens geom
_atom_sites_solution_primary direct
_atom_sites_solution_secondary difmap
_audit_creation_method SHELXL-97
_cell_angle_alpha 90.00
_cell_angle_beta 90.00
_cell_angle_gamma 90.00
_cell_formula_units_Z 8
_cell_length_a 22.947(5)
_cell_length_b 31.395(6)
_cell_length_c 32.718(7)
_cell_measurement_reflns_used 70
_cell_measurement_temperature 223(2)
_cell_measurement_theta_max 20.6
_cell_measurement_theta_min 2.14
_cell_volume 23571(8)
_computing_structure_refinement 'SHELXL-97 (Sheldrick, 1997)'
_diffrn_ambient_temperature 223(2)
_diffrn_measured_fraction_theta_full 0.964
_diffrn_measured_fraction_theta_max 0.964
_diffrn_measurement_device_type 'Bruker CCD Area Detector'
_diffrn_measurement_method '\f and \w scan'
_diffrn_radiation_monochromator graphite
_diffrn_radiation_source 'fine-focus sealed tube'
_diffrn_radiation_type MoK\a
_diffrn_radiation_wavelength 0.71073
_diffrn_reflns_av_R_equivalents 0.0449
_diffrn_reflns_av_sigmaI/netI 0.0338
_diffrn_reflns_limit_h_max 27
_diffrn_reflns_limit_h_min -26
_diffrn_reflns_limit_k_max 38
_diffrn_reflns_limit_k_min -38
_diffrn_reflns_limit_l_max 39
_diffrn_reflns_limit_l_min -38
_diffrn_reflns_number 39284
_diffrn_reflns_theta_full 25.98
_diffrn_reflns_theta_max 25.98
_diffrn_reflns_theta_min 1.26
_exptl_absorpt_coefficient_mu 0.182
_exptl_absorpt_correction_T_max 0.9697
_exptl_absorpt_correction_T_min 0.9576
_exptl_absorpt_correction_type multi-scan
_exptl_absorpt_process_details 'SADABS (Bruker, 2008)'
_exptl_crystal_colour colorless
_exptl_crystal_density_diffrn 1.578
_exptl_crystal_description prism
_exptl_crystal_F_000 11776
_exptl_crystal_size_max 0.24
_exptl_crystal_size_mid 0.19
_exptl_crystal_size_min 0.17
_platon_squeeze_details
;
;
_refine_diff_density_max 0.919
_refine_diff_density_min -0.286
_refine_diff_density_rms 0.066
_refine_ls_extinction_coef 0.000032(11)
_refine_ls_extinction_expression Fc^*^=kFc[1+0.001xFc^2^\l^3^/sin(2\q)]^-1/4^
_refine_ls_extinction_method SHELXL
_refine_ls_goodness_of_fit_ref 1.045
_refine_ls_hydrogen_treatment constr
_refine_ls_matrix_type full
_refine_ls_number_parameters 382
_refine_ls_number_reflns 5578
_refine_ls_number_restraints 0
_refine_ls_restrained_S_all 1.045
_refine_ls_R_factor_all 0.1081
_refine_ls_R_factor_gt 0.0787
_refine_ls_shift/su_max 0.001
_refine_ls_shift/su_mean 0.000
_refine_ls_structure_factor_coef Fsqd
_refine_ls_weighting_details 'calc w=1/[\s^2^(Fo^2^)+(0.0975P)^2^+153.2177P] where P=(Fo^2^+2Fc^2^)/3'
_refine_ls_weighting_scheme calc
_refine_ls_wR_factor_gt 0.2197
_refine_ls_wR_factor_ref 0.2350
_reflns_number_gt 3736
_reflns_number_total 5578
_reflns_threshold_expression >2sigma(I)
_cod_data_source_file ic200109s_si_003_02.cif
_cod_data_source_block complex02
_cod_original_sg_symbol_H-M 'F d d d'
_cod_database_code 4325739

loop_
_symmetry_equiv_pos_as_xyz
'x, y, z'
'-x+1/4, -y+1/4, z'
'x, -y+1/4, -z+1/4'
'-x+1/4, y, -z+1/4'
'x, y+1/2, z+1/2'
'-x+1/4, -y+3/4, z+1/2'
'x, -y+3/4, -z+3/4'
'-x+1/4, y+1/2, -z+3/4'
'x+1/2, y, z+1/2'
'-x+3/4, -y+1/4, z+1/2'
'x+1/2, -y+1/4, -z+3/4'
'-x+3/4, y, -z+3/4'
'x+1/2, y+1/2, z'
'-x+3/4, -y+3/4, z'
'x+1/2, -y+3/4, -z+1/4'
'-x+3/4, y+1/2, -z+1/4'
'-x, -y, -z'
'x-1/4, y-1/4, -z'
'-x, y-1/4, z-1/4'
'x-1/4, -y, z-1/4'
'-x, -y+1/2, -z+1/2'
'x-1/4, y+1/4, -z+1/2'
'-x, y+1/4, z+1/4'
'x-1/4, -y+1/2, z+1/4'
'-x+1/2, -y, -z+1/2'
'x+1/4, y-1/4, -z+1/2'
'-x+1/2, y-1/4, z+1/4'
'x+1/4, -y, z+1/4'
'-x+1/2, -y+1/2, -z'
'x+1/4, y+1/4, -z'
'-x+1/2, y+1/4, z-1/4'
'x+1/4, -y+1/2, z-1/4'

loop_
_atom_site_label
_atom_site_type_symbol
_atom_site_fract_x
_atom_site_fract_y
_atom_site_fract_z
_atom_site_U_iso_or_equiv
_atom_site_adp_type
_atom_site_occupancy
_atom_site_symmetry_multiplicity
_atom_site_calc_flag
_atom_site_refinement_flags
O1W O 0.56679(16) 0.17597(10) 0.12628(10) 0.0694(10) Uani 1 1 d .
O2W O 0.6250 0.1250 0.1968(2) 0.0969(19) Uani 1 2 d S
O3W O 0.4521(4) 0.1250 0.1250 0.176(4) Uani 1 2 d S
Na1 Na 0.53704(13) 0.12499(8) 0.17030(10) 0.0442(7) Uani 0.50 1 d P
Cl1 Cl 0.2874(2) 0.38539(14) 0.13018(14) 0.1276(14) Uani 0.50 1 d P
C1 C 0.45324(18) 0.25902(12) 0.12984(11) 0.0410(9) Uani 1 1 d .
C2 C 0.36185(18) 0.28150(13) 0.10749(11) 0.0448(10) Uani 1 1 d .
H2 H 0.3557 0.3107 0.0969 0.054 Uiso 1 1 calc R
C3 C 0.36265(16) 0.28144(13) 0.15471(11) 0.0434(9) Uani 1 1 d .
H3 H 0.3575 0.3104 0.1661 0.052 Uiso 1 1 calc R
C4 C 0.28423(17) 0.24025(13) 0.13096(11) 0.0419(9) Uani 1 1 d .
C5 C 0.44244(16) 0.26161(12) 0.20549(11) 0.0405(9) Uani 1 1 d .
H5A H 0.4327 0.2881 0.2198 0.049 Uiso 1 1 calc R
H5B H 0.4850 0.2596 0.2042 0.049 Uiso 1 1 calc R
C6 C 0.28935(17) 0.25361(15) 0.20592(11) 0.0491(11) Uani 1 1 d .
H6A H 0.2948 0.2819 0.2181 0.059 Uiso 1 1 calc R
H6B H 0.2473 0.2486 0.2037 0.059 Uiso 1 1 calc R
C7 C 0.44915(15) 0.18767(11) 0.23003(10) 0.0342(8) Uani 1 1 d .
C8 C 0.36898(15) 0.22605(13) 0.25546(10) 0.0396(9) Uani 1 1 d .
C9 C 0.37244(16) 0.18161(13) 0.27765(10) 0.0413(9) Uani 1 1 d .
C10 C 0.28542(17) 0.18526(14) 0.23969(11) 0.0464(10) Uani 1 1 d .
C11 C 0.44801(18) 0.12071(12) 0.26840(12) 0.0437(9) Uani 1 1 d .
H11A H 0.4892 0.1209 0.2604 0.052 Uiso 1 1 calc R
H11B H 0.4465 0.1178 0.2982 0.052 Uiso 1 1 calc R
C12 C 0.2944(2) 0.12090(14) 0.28230(12) 0.0565(12) Uani 1 1 d .
H12A H 0.3052 0.1183 0.3112 0.068 Uiso 1 1 calc R
H12B H 0.2517 0.1216 0.2808 0.068 Uiso 1 1 calc R
C13 C 0.44856(18) 0.05839(12) 0.22307(11) 0.0412(9) Uani 1 1 d .
C14 C 0.37048(18) 0.06264(13) 0.26817(11) 0.0475(10) Uani 1 1 d .
H14 H 0.3765 0.0568 0.2976 0.057 Uiso 1 1 calc R
C15 C 0.36581(18) 0.02104(14) 0.24330(11) 0.0484(10) Uani 1 1 d .
H15 H 0.3641 -0.0041 0.2615 0.058 Uiso 1 1 calc R
C16 C 0.2818(2) 0.06197(16) 0.23211(12) 0.0544(11) Uani 1 1 d .
C17 C 0.44009(19) -0.01455(13) 0.19479(12) 0.0507(11) Uani 1 1 d .
H17A H 0.4827 -0.0130 0.1941 0.061 Uiso 1 1 calc R
H17B H 0.4295 -0.0412 0.2086 0.061 Uiso 1 1 calc R
C18 C 0.2870(2) -0.00467(15) 0.19323(11) 0.0577(12) Uani 1 1 d .
H18A H 0.2453 0.0010 0.1904 0.069 Uiso 1 1 calc R
H18B H 0.2913 -0.0331 0.2052 0.069 Uiso 1 1 calc R
C19 C 0.36855(18) 0.26494(13) 0.28331(13) 0.0497(10) Uani 1 1 d .
H19A H 0.4053 0.2667 0.2979 0.075 Uiso 1 1 calc R
H19B H 0.3369 0.2624 0.3028 0.075 Uiso 1 1 calc R
H19C H 0.3632 0.2904 0.2670 0.075 Uiso 1 1 calc R
C20 C 0.3811(2) 0.18355(16) 0.32384(12) 0.0588(12) Uani 1 1 d .
H20A H 0.4183 0.1968 0.3299 0.088 Uiso 1 1 calc R
H20B H 0.3805 0.1549 0.3350 0.088 Uiso 1 1 calc R
H20C H 0.3500 0.2001 0.3360 0.088 Uiso 1 1 calc R
N1 N 0.41869(14) 0.26614(10) 0.09667(9) 0.0443(8) Uani 1 1 d .
N2 N 0.41971(13) 0.26389(10) 0.16422(9) 0.0425(8) Uani 1 1 d .
N3 N 0.31366(14) 0.25471(12) 0.09750(9) 0.0487(9) Uani 1 1 d .
N4 N 0.31439(13) 0.25374(11) 0.16497(9) 0.0455(8) Uani 1 1 d .
N5 N 0.42027(13) 0.22581(10) 0.22907(9) 0.0390(7) Uani 1 1 d .
N6 N 0.42235(13) 0.16127(10) 0.25723(8) 0.0391(7) Uani 1 1 d .
N7 N 0.31378(13) 0.22239(11) 0.23292(9) 0.0449(8) Uani 1 1 d .
N8 N 0.31708(14) 0.16143(11) 0.26657(9) 0.0466(8) Uani 1 1 d .
N9 N 0.42037(14) 0.08384(10) 0.25032(9) 0.0435(8) Uani 1 1 d .
N10 N 0.41838(15) 0.02074(10) 0.21871(9) 0.0453(8) Uani 1 1 d .
N11 N 0.31500(15) 0.08339(12) 0.26076(10) 0.0518(9) Uani 1 1 d .
N12 N 0.31183(16) 0.02624(12) 0.22086(9) 0.0522(9) Uani 1 1 d .
O1 O 0.50503(12) 0.25016(9) 0.12941(8) 0.0498(7) Uani 1 1 d .
O2 O 0.49331(11) 0.17946(8) 0.21024(8) 0.0448(7) Uani 1 1 d .
O3 O 0.49501(12) 0.06679(8) 0.20564(8) 0.0482(7) Uani 1 1 d .
O4 O 0.23956(13) 0.21937(10) 0.13115(8) 0.0547(8) Uani 1 1 d .
O5 O 0.23774(13) 0.17527(12) 0.22588(9) 0.0644(9) Uani 1 1 d .
O6 O 0.23338(14) 0.07218(12) 0.22071(10) 0.0720(10) Uani 1 1 d .

loop_
_atom_site_aniso_label
_atom_site_aniso_U_11
_atom_site_aniso_U_22
_atom_site_aniso_U_33
_atom_site_aniso_U_23
_atom_site_aniso_U_13
_atom_site_aniso_U_12
O1W 0.080(2) 0.0441(18) 0.085(2) -0.0066(16) -0.0052(18) -0.0046(16)
O2W 0.119(5) 0.063(3) 0.109(5) 0.000 0.000 0.001(3)
O3W 0.099(6) 0.195(10) 0.234(11) 0.003(8) 0.000 0.000
Na1 0.0450(17) 0.0264(14) 0.0612(18) -0.0037(13) 0.0211(14) 0.0007(13)
Cl1 0.127(3) 0.113(3) 0.143(4) 0.019(2) 0.003(3) 0.021(3)
C1 0.047(2) 0.0323(19) 0.043(2) 0.0035(16) 0.0083(17) 0.0004(17)
C2 0.056(3) 0.041(2) 0.037(2) 0.0040(17) 0.0034(18) 0.0143(19)
C3 0.047(2) 0.044(2) 0.039(2) 0.0033(17) 0.0024(17) 0.0120(18)
C4 0.035(2) 0.052(2) 0.039(2) -0.0002(17) -0.0041(16) 0.0166(19)
C5 0.038(2) 0.039(2) 0.044(2) -0.0009(17) -0.0014(16) -0.0015(17)
C6 0.038(2) 0.078(3) 0.0313(19) -0.0018(19) 0.0037(16) 0.018(2)
C7 0.0341(19) 0.041(2) 0.0274(16) -0.0056(15) -0.0027(14) 0.0015(16)
C8 0.039(2) 0.055(2) 0.0249(17) -0.0051(16) 0.0007(14) 0.0083(18)
C9 0.043(2) 0.054(2) 0.0269(17) -0.0096(16) 0.0006(15) -0.0007(18)
C10 0.038(2) 0.075(3) 0.0260(17) -0.0077(18) 0.0052(16) 0.004(2)
C11 0.045(2) 0.045(2) 0.041(2) 0.0023(17) -0.0115(17) -0.0035(18)
C12 0.056(3) 0.074(3) 0.039(2) -0.001(2) 0.0169(19) -0.015(2)
C13 0.050(2) 0.041(2) 0.0327(19) 0.0107(16) -0.0101(17) 0.0038(18)
C14 0.062(3) 0.057(3) 0.0238(17) 0.0144(17) -0.0043(17) -0.015(2)
C15 0.068(3) 0.051(2) 0.0256(17) 0.0116(17) -0.0041(17) -0.018(2)
C16 0.050(3) 0.077(3) 0.036(2) 0.002(2) 0.0100(19) -0.023(2)
C17 0.063(3) 0.040(2) 0.049(2) 0.0063(18) -0.021(2) -0.004(2)
C18 0.058(3) 0.080(3) 0.035(2) 0.004(2) 0.0096(19) -0.036(2)
C19 0.053(3) 0.049(2) 0.047(2) -0.0197(19) -0.0037(18) 0.010(2)
C20 0.077(3) 0.069(3) 0.030(2) 0.0033(19) -0.0022(19) 0.000(2)
N1 0.050(2) 0.0464(19) 0.0365(16) 0.0015(14) 0.0079(14) 0.0045(16)
N2 0.0390(18) 0.051(2) 0.0374(16) 0.0064(14) 0.0052(13) 0.0097(15)
N3 0.0417(19) 0.077(2) 0.0279(15) 0.0058(16) -0.0020(13) 0.0149(17)
N4 0.0377(18) 0.067(2) 0.0321(16) -0.0040(15) -0.0005(13) 0.0110(16)
N5 0.0413(17) 0.0436(18) 0.0322(15) -0.0003(13) 0.0063(13) 0.0063(14)
N6 0.0427(18) 0.0440(18) 0.0305(15) 0.0041(13) -0.0055(13) 0.0049(14)
N7 0.0390(18) 0.065(2) 0.0307(15) -0.0024(15) -0.0003(13) 0.0028(17)
N8 0.0422(18) 0.061(2) 0.0364(16) 0.0042(15) 0.0049(14) -0.0057(16)
N9 0.0447(19) 0.0473(19) 0.0386(17) 0.0029(14) -0.0034(14) -0.0072(15)
N10 0.056(2) 0.0414(19) 0.0381(17) 0.0064(14) -0.0045(15) -0.0072(16)
N11 0.049(2) 0.068(2) 0.0385(17) 0.0011(17) 0.0033(15) -0.0121(18)
N12 0.059(2) 0.066(2) 0.0316(16) 0.0000(16) -0.0044(15) -0.0170(19)
O1 0.0395(16) 0.0501(17) 0.0597(17) 0.0002(13) 0.0118(13) 0.0051(13)
O2 0.0424(15) 0.0429(15) 0.0490(15) -0.0038(12) 0.0089(12) 0.0049(12)
O3 0.0441(16) 0.0433(16) 0.0573(17) 0.0046(13) 0.0025(13) 0.0035(13)
O4 0.0437(17) 0.076(2) 0.0443(16) -0.0063(14) -0.0034(13) 0.0078(16)
O5 0.0411(17) 0.103(3) 0.0489(17) 0.0008(16) 0.0004(14) -0.0090(17)
O6 0.0443(19) 0.109(3) 0.062(2) -0.0130(19) 0.0019(15) -0.0158(18)

loop_
_atom_type_symbol
_atom_type_description
_atom_type_scat_dispersion_real
_atom_type_scat_dispersion_imag
_atom_type_scat_source
C C 0.0033 0.0016 'International Tables Vol C Tables 4.2.6.8 and 6.1.1.4'
H H 0.0000 0.0000 'International Tables Vol C Tables 4.2.6.8 and 6.1.1.4'
N N 0.0061 0.0033 'International Tables Vol C Tables 4.2.6.8 and 6.1.1.4'
O O 0.0106 0.0060 'International Tables Vol C Tables 4.2.6.8 and 6.1.1.4'
Na Na 0.0362 0.0249 'International Tables Vol C Tables 4.2.6.8 and 6.1.1.4'
Cl Cl 0.1484 0.1585 'International Tables Vol C Tables 4.2.6.8 and 6.1.1.4'

loop_
_geom_angle_atom_site_label_1
_geom_angle_atom_site_label_2
_geom_angle_atom_site_label_3
_geom_angle
_geom_angle_site_symmetry_1
_geom_angle_site_symmetry_3
Na1 O1W Na1 80.84(17) . 3
Na1 O2W Na1 133.4(4) 2_655 .
Na1 O3W Na1 74.5(3) 3 .
O2W Na1 O1W 88.52(18) . .
O2W Na1 O1W 89.39(18) . 3
O1W Na1 O1W 88.89(16) . 3
O2W Na1 O3 100.45(17) . .
O1W Na1 O3 168.91(19) . .
O1W Na1 O3 84.73(14) 3 .
O2W Na1 O2 99.82(17) . .
O1W Na1 O2 88.18(14) . .
O1W Na1 O2 170.3(2) 3 .
O3 Na1 O2 96.61(14) . .
O2W Na1 O3W 166.0(2) . .
O1W Na1 O3W 81.65(16) . .
O1W Na1 O3W 80.58(16) 3 .
O3 Na1 O3W 88.35(14) . .
O2 Na1 O3W 89.80(14) . .
O2W Na1 Na1 113.28(18) . 3
O1W Na1 Na1 50.37(12) . 3
O1W Na1 Na1 48.79(12) 3 3
O3 Na1 Na1 119.24(15) . 3
O2 Na1 Na1 123.37(15) . 3
O3W Na1 Na1 52.76(14) . 3
O2W Na1 Na1 23.28(18) . 2_655
O1W Na1 Na1 72.40(13) . 2_655
O1W Na1 Na1 72.84(12) 3 2_655
O3 Na1 Na1 114.05(13) . 2_655
O2 Na1 Na1 114.98(13) . 2_655
O3W Na1 Na1 142.76(14) . 2_655
Na1 Na1 Na1 90.0 3 2_655
O1 C1 N1 126.5(3) . .
O1 C1 N2 125.5(4) . .
N1 C1 N2 108.0(3) . .
N3 C2 N1 116.7(3) . .
N3 C2 C3 103.7(3) . .
N1 C2 C3 103.6(3) . .
N3 C2 H2 110.7 . .
N1 C2 H2 110.7 . .
C3 C2 H2 110.7 . .
N4 C3 N2 114.3(3) . .
N4 C3 C2 102.9(3) . .
N2 C3 C2 103.0(3) . .
N4 C3 H3 112.0 . .
N2 C3 H3 112.0 . .
C2 C3 H3 112.0 . .
O4 C4 N3 126.9(4) . .
O4 C4 N4 125.8(4) . .
N3 C4 N4 107.3(4) . .
N2 C5 N5 114.0(3) . .
N2 C5 H5A 108.8 . .
N5 C5 H5A 108.8 . .
N2 C5 H5B 108.8 . .
N5 C5 H5B 108.8 . .
H5A C5 H5B 107.7 . .
N7 C6 N4 114.5(3) . .
N7 C6 H6A 108.6 . .
N4 C6 H6A 108.6 . .
N7 C6 H6B 108.6 . .
N4 C6 H6B 108.6 . .
H6A C6 H6B 107.6 . .
O2 C7 N6 126.0(3) . .
O2 C7 N5 124.7(3) . .
N6 C7 N5 109.2(3) . .
N5 C8 N7 113.4(3) . .
N5 C8 C19 111.3(3) . .
N7 C8 C19 110.9(3) . .
N5 C8 C9 103.2(3) . .
N7 C8 C9 101.9(3) . .
C19 C8 C9 115.8(3) . .
N8 C9 N6 112.0(3) . .
N8 C9 C20 112.0(3) . .
N6 C9 C20 111.5(3) . .
N8 C9 C8 103.0(3) . .
N6 C9 C8 102.4(3) . .
C20 C9 C8 115.3(3) . .
O5 C10 N7 126.2(4) . .
O5 C10 N8 125.0(4) . .
N7 C10 N8 108.8(3) . .
N9 C11 N6 114.9(3) . .
N9 C11 H11A 108.5 . .
N6 C11 H11A 108.5 . .
N9 C11 H11B 108.5 . .
N6 C11 H11B 108.5 . .
H11A C11 H11B 107.5 . .
N11 C12 N8 114.7(3) . .
N11 C12 H12A 108.6 . .
N8 C12 H12A 108.6 . .
N11 C12 H12B 108.6 . .
N8 C12 H12B 108.6 . .
H12A C12 H12B 107.6 . .
O3 C13 N9 125.9(4) . .
O3 C13 N10 124.6(4) . .
N9 C13 N10 109.4(3) . .
N9 C14 N11 114.8(3) . .
N9 C14 C15 103.4(3) . .
N11 C14 C15 103.4(3) . .
N9 C14 H14 111.6 . .
N11 C14 H14 111.6 . .
C15 C14 H14 111.6 . .
N12 C15 N10 115.5(3) . .
N12 C15 C14 103.4(3) . .
N10 C15 C14 103.9(3) . .
N12 C15 H15 111.2 . .
N10 C15 H15 111.2 . .
C14 C15 H15 111.2 . .
O6 C16 N12 126.5(4) . .
O6 C16 N11 125.7(5) . .
N12 C16 N11 107.7(4) . .
N1 C17 N10 114.7(3) 3 .
N1 C17 H17A 108.6 3 .
N10 C17 H17A 108.6 . .
N1 C17 H17B 108.6 3 .
N10 C17 H17B 108.6 . .
H17A C17 H17B 107.6 . .
N12 C18 N3 113.9(3) . 3
N12 C18 H18A 108.8 . .
N3 C18 H18A 108.8 3 .
N12 C18 H18B 108.8 . .
N3 C18 H18B 108.8 3 .
H18A C18 H18B 107.7 . .
C8 C19 H19A 109.5 . .
C8 C19 H19B 109.5 . .
H19A C19 H19B 109.5 . .
C8 C19 H19C 109.5 . .
H19A C19 H19C 109.5 . .
H19B C19 H19C 109.5 . .
C9 C20 H20A 109.5 . .
C9 C20 H20B 109.5 . .
H20A C20 H20B 109.5 . .
C9 C20 H20C 109.5 . .
H20A C20 H20C 109.5 . .
H20B C20 H20C 109.5 . .
C1 N1 C2 112.8(3) . .
C1 N1 C17 123.0(3) . 3
C2 N1 C17 123.5(3) . 3
C1 N2 C5 123.8(3) . .
C1 N2 C3 111.8(3) . .
C5 N2 C3 122.8(3) . .
C4 N3 C2 113.3(3) . .
C4 N3 C18 121.5(4) . 3
C2 N3 C18 122.1(4) . 3
C4 N4 C3 112.5(3) . .
C4 N4 C6 122.9(3) . .
C3 N4 C6 121.1(3) . .
C7 N5 C5 121.2(3) . .
C7 N5 C8 112.4(3) . .
C5 N5 C8 126.3(3) . .
C7 N6 C11 121.0(3) . .
C7 N6 C9 112.6(3) . .
C11 N6 C9 125.6(3) . .
C10 N7 C6 120.1(3) . .
C10 N7 C8 113.6(3) . .
C6 N7 C8 126.3(4) . .
C10 N8 C9 112.6(3) . .
C10 N8 C12 120.8(4) . .
C9 N8 C12 126.6(3) . .
C13 N9 C11 122.0(3) . .
C13 N9 C14 111.7(3) . .
C11 N9 C14 123.4(3) . .
C13 N10 C17 122.7(3) . .
C13 N10 C15 110.8(3) . .
C17 N10 C15 126.3(3) . .
C16 N11 C14 112.3(4) . .
C16 N11 C12 122.9(4) . .
C14 N11 C12 124.7(3) . .
C16 N12 C18 121.4(4) . .
C16 N12 C15 112.8(3) . .
C18 N12 C15 125.3(4) . .
C7 O2 Na1 142.1(3) . .
C13 O3 Na1 137.8(3) . .

loop_
_geom_bond_atom_site_label_1
_geom_bond_atom_site_label_2
_geom_bond_distance
_geom_bond_site_symmetry_2
O1W Na1 2.259(4) .
O1W Na1 2.313(4) 3
O2W Na1 2.197(4) 2_655
O2W Na1 2.197(4) .
O3W Na1 2.449(8) 3
O3W Na1 2.449(8) .
Na1 O1W 2.313(4) 3
Na1 O3 2.368(4) .
Na1 O2 2.375(4) .
Na1 Na1 2.965(6) 3
Na1 Na1 4.037(6) 2_655
C1 O1 1.221(5) .
C1 N1 1.363(5) .
C1 N2 1.371(5) .
C2 N3 1.427(5) .
C2 N1 1.435(5) .
C2 C3 1.545(5) .
C2 H2 0.9900 .
C3 N4 1.448(5) .
C3 N2 1.454(5) .
C3 H3 0.9900 .
C4 O4 1.217(5) .
C4 N3 1.364(5) .
C4 N4 1.377(5) .
C5 N2 1.449(5) .
C5 N5 1.455(5) .
C5 H5A 0.9800 .
C5 H5B 0.9800 .
C6 N7 1.434(5) .
C6 N4 1.458(4) .
C6 H6A 0.9800 .
C6 H6B 0.9800 .
C7 O2 1.230(4) .
C7 N6 1.363(5) .
C7 N5 1.369(5) .
C8 N5 1.460(4) .
C8 N7 1.470(5) .
C8 C19 1.524(5) .
C8 C9 1.575(6) .
C9 N8 1.465(5) .
C9 N6 1.472(5) .
C9 C20 1.526(5) .
C10 O5 1.225(5) .
C10 N7 1.353(5) .
C10 N8 1.364(5) .
C11 N9 1.447(5) .
C11 N6 1.450(5) .
C11 H11A 0.9800 .
C11 H11B 0.9800 .
C12 N11 1.452(5) .
C12 N8 1.468(5) .
C12 H12A 0.9800 .
C12 H12B 0.9800 .
C13 O3 1.237(5) .
C13 N9 1.361(5) .
C13 N10 1.377(5) .
C14 N9 1.447(5) .
C14 N11 1.451(5) .
C14 C15 1.542(6) .
C14 H14 0.9900 .
C15 N12 1.449(5) .
C15 N10 1.450(5) .
C15 H15 0.9900 .
C16 O6 1.215(5) .
C16 N12 1.367(6) .
C16 N11 1.383(5) .
C17 N1 1.444(5) 3
C17 N10 1.445(5) .
C17 H17A 0.9800 .
C17 H17B 0.9800 .
C18 N12 1.443(5) .
C18 N3 1.466(5) 3
C18 H18A 0.9800 .
C18 H18B 0.9800 .
C19 H19A 0.9700 .
C19 H19B 0.9700 .
C19 H19C 0.9700 .
C20 H20A 0.9700 .
C20 H20B 0.9700 .
C20 H20C 0.9700 .
N1 C17 1.444(5) 3
N3 C18 1.466(5) 3

loop_
_platon_squeeze_void_nr
_platon_squeeze_void_average_x
_platon_squeeze_void_average_y
_platon_squeeze_void_average_z
_platon_squeeze_void_volume
_platon_squeeze_void_count_electrons
_platon_squeeze_void_content
1 0.125 0.125 0.125 494 206 ' '
2 0.375 -0.125 0.375 494 206 ' '
3 0.625 0.125 0.625 494 206 ' '
4 0.875 -0.125 0.875 494 206 ' '
5 0.625 0.125 0.280 25 16 ' '
6 0.125 0.125 0.470 25 16 ' '
7 0.125 0.125 0.780 25 16 ' '
8 0.625 0.125 0.970 25 16 ' '
9 0.875 0.375 0.375 494 206 ' '
10 0.375 0.375 0.875 494 206 ' '
11 0.875 0.375 0.030 25 16 ' '
12 0.375 0.375 0.220 25 16 ' '
13 0.375 0.375 0.530 25 16 ' '
14 0.875 0.375 0.720 25 16 ' '
15 0.625 0.625 0.125 494 206 ' '
16 0.125 0.625 0.625 494 206 ' '
17 0.125 0.625 0.280 25 16 ' '
18 0.625 0.625 0.470 25 16 ' '
19 0.625 0.625 0.780 25 16 ' '
20 0.125 0.625 0.970 25 16 ' '
21 0.375 0.875 0.030 25 16 ' '
22 0.875 0.875 0.220 25 16 ' '
23 0.875 0.875 0.530 25 16 ' '
24 0.375 0.875 0.720 25 16 ' '
